data_7228356
loop_
_publ_author_name
'Pitchaimani, J.'
'Kundu, Anu'
'Karthikeyan, Subramanian'
'Anthony, Philip Philip'
'Moon, Dohyun'
'Madhu, Vedichi'

_publ_section_title
;
 A Crab Claw Shaped Molecular Receptor for Selective Recognition of Picric
 Acid: Supramolecular Self-Assembly Mediated Aggregation Induced Emission
 and Color Change
;
_journal_name_full CrystEngComm
_journal_paper_doi 10.1039/C7CE00642J
_journal_year 2017
_chemical_formula_moiety 'C29 H27 N7 O2'
_chemical_formula_sum 'C29 H27 N7 O2'
_chemical_formula_weight 505.57
_space_group_crystal_system monoclinic
_space_group_IT_number 14
_space_group_name_Hall '-P 2yn'
_space_group_name_H-M_alt 'P 1 21/n 1'
_symmetry_space_group_name_Hall '-P 2yn'
_symmetry_space_group_name_H-M 'P 1 21/n 1'
_atom_sites_solution_hydrogens geom
_audit_creation_method SHELXL-2016/6
_audit_update_record
;
2017-02-25 deposited with the CCDC.
2017-06-01 downloaded from the CCDC.
;
_cell_angle_alpha 90
_cell_angle_beta 101.561(3)
_cell_angle_gamma 90
_cell_formula_units_Z 4
_cell_length_a 9.307(2)
_cell_length_b 21.037(2)
_cell_length_c 13.607(2)
_cell_measurement_reflns_used 80292
_cell_measurement_temperature 173(2)
_cell_measurement_theta_max 33.679
_cell_measurement_theta_min 0.349
_cell_volume 2610.1(7)
_computing_cell_refinement '<i>HKL3000sm</i>(Otwinowski & Minor, 1997)'
_computing_data_collection '<i>PAL BL2D-SMDC Program</i>(Shin et. al, 2016)'
_computing_data_reduction '<i>HKL3000sm</i>(Otwinowski & Minor, 1997)'
_computing_molecular_graphics '<i>DIAMOND 4</i>(Putz & Brandenburg, 2014)'
_computing_publication_material '<i>enCifer 1.5.1</i>'
_computing_structure_refinement '<i>SHELXL-2016</i> (Sheldrick, 2015)'
_computing_structure_solution '<i>SHELXT-2014</i> (Sheldrick, 2015)'
_diffrn_ambient_temperature 173(2)
_diffrn_measured_fraction_theta_full 0.999
_diffrn_measured_fraction_theta_max 0.999
_diffrn_measurement_device_type 'ADSC Q210 CCD area detector'
_diffrn_measurement_method 'omega scan'
_diffrn_radiation_type synchrotron
_diffrn_radiation_wavelength 0.610
_diffrn_reflns_av_R_equivalents 0.0240
_diffrn_reflns_av_unetI/netI 0.0379
_diffrn_reflns_Laue_measured_fraction_full 0.999
_diffrn_reflns_Laue_measured_fraction_max 0.999
_diffrn_reflns_limit_h_max 12
_diffrn_reflns_limit_h_min -12
_diffrn_reflns_limit_k_max 29
_diffrn_reflns_limit_k_min -29
_diffrn_reflns_limit_l_max 18
_diffrn_reflns_limit_l_min -18
_diffrn_reflns_number 14320
_diffrn_reflns_point_group_measured_fraction_full 0.999
_diffrn_reflns_point_group_measured_fraction_max 0.999
_diffrn_reflns_theta_full 21.469
_diffrn_reflns_theta_max 25.000
_diffrn_reflns_theta_min 1.552
_diffrn_source 'PLSII 2D bending magnet'
_exptl_absorpt_coefficient_mu 0.062
_exptl_absorpt_correction_T_max 1.000
_exptl_absorpt_correction_T_min 0.860
_exptl_absorpt_correction_type empirical
_exptl_absorpt_process_details '<i>HKL3000sm Scalepack(Otwinowski & Minor, 1997)</i>'
_exptl_crystal_colour yellow
_exptl_crystal_density_diffrn 1.287
_exptl_crystal_description block
_exptl_crystal_F_000 1064
_exptl_crystal_size_max 0.325
_exptl_crystal_size_mid 0.311
_exptl_crystal_size_min 0.295
_refine_diff_density_max 0.379
_refine_diff_density_min -0.218
_refine_diff_density_rms 0.047
_refine_ls_extinction_coef 0.038(3)
_refine_ls_extinction_expression Fc^*^=kFc[1+0.001xFc^2^\l^3^/sin(2\q)]^-1/4^
_refine_ls_extinction_method 'SHELXL-2016/6 (Sheldrick 2016)'
_refine_ls_goodness_of_fit_ref 1.008
_refine_ls_hydrogen_treatment constr
_refine_ls_matrix_type full
_refine_ls_number_parameters 348
_refine_ls_number_reflns 7258
_refine_ls_number_restraints 0
_refine_ls_restrained_S_all 1.008
_refine_ls_R_factor_all 0.0594
_refine_ls_R_factor_gt 0.0420
_refine_ls_shift/su_max 0.001
_refine_ls_shift/su_mean 0.000
_refine_ls_structure_factor_coef Fsqd
_refine_ls_weighting_details 'w=1/[\s^2^(Fo^2^)+(0.0760P)^2^] where P=(Fo^2^+2Fc^2^)/3'
_refine_ls_weighting_scheme calc
_refine_ls_wR_factor_gt 0.1120
_refine_ls_wR_factor_ref 0.1193
_reflns_Friedel_coverage 0.000
_reflns_number_gt 5316
_reflns_number_total 7258
_reflns_threshold_expression 'I > 2\s(I)'
_cod_data_source_file c7ce00642j2.cif
_cod_data_source_block SPA157
_cod_database_code 7228356
_shelx_shelxl_version_number 2016/6
_shelx_space_group_comment
;
The symmetry employed for this shelxl refinement is uniquely defined
by the following loop, which should always be used as a source of
symmetry information in preference to the above space-group names.
They are only intended as comments.
;
_shelx_estimated_absorpt_t_min 0.980
_shelx_estimated_absorpt_t_max 0.982

loop_
_space_group_symop_operation_xyz
'x, y, z'
'-x+1/2, y+1/2, -z+1/2'
'-x, -y, -z'
'x-1/2, -y-1/2, z-1/2'

loop_
_atom_site_label
_atom_site_type_symbol
_atom_site_fract_x
_atom_site_fract_y
_atom_site_fract_z
_atom_site_U_iso_or_equiv
_atom_site_adp_type
_atom_site_occupancy
_atom_site_site_symmetry_order
_atom_site_calc_flag
_atom_site_refinement_flags_posn
_atom_site_refinement_flags_adp
O1 O 0.32498(10) 0.14853(4) 0.60073(6) 0.0354(2) Uani 1 1 d . .
O2 O 0.26055(9) 0.54757(3) 0.48348(7) 0.0351(2) Uani 1 1 d . .
N1 N 0.36958(10) 0.06044(4) 0.70595(7) 0.0268(2) Uani 1 1 d . .
N2 N 0.46831(10) 0.04640(4) 0.79569(7) 0.0257(2) Uani 1 1 d . .
N3 N 0.52936(10) 0.21232(4) 0.78949(7) 0.02349(18) Uani 1 1 d . .
N4 N 0.49466(9) 0.37005(4) 0.69340(6) 0.02260(18) Uani 1 1 d . .
N5 N 0.51454(10) 0.53773(4) 0.67421(7) 0.0261(2) Uani 1 1 d . .
N6 N 0.41355(10) 0.69187(4) 0.57460(7) 0.0263(2) Uani 1 1 d . .
N7 N 0.32052(10) 0.65462(4) 0.50199(7) 0.0263(2) Uani 1 1 d . .
C1 C 0.32677(12) 0.00953(5) 0.63669(8) 0.0251(2) Uani 1 1 d . .
C2 C 0.18071(14) -0.00672(6) 0.60997(10) 0.0388(3) Uani 1 1 d . .
H2 H 0.108748 0.016594 0.635459 0.047 Uiso 1 1 calc R U
C3 C 0.13993(15) -0.05764(7) 0.54524(12) 0.0466(3) Uani 1 1 d . .
H3 H 0.039416 -0.069069 0.526451 0.056 Uiso 1 1 calc R U
C4 C 0.24350(15) -0.09165(6) 0.50813(10) 0.0378(3) Uani 1 1 d . .
H4 H 0.214369 -0.126015 0.463267 0.045 Uiso 1 1 calc R U
C5 C 0.38963(15) -0.07577(6) 0.53615(11) 0.0415(3) Uani 1 1 d . .
H5 H 0.461588 -0.099586 0.511471 0.050 Uiso 1 1 calc R U
C6 C 0.43160(14) -0.02478(6) 0.60064(10) 0.0375(3) Uani 1 1 d . .
H6 H 0.532220 -0.013609 0.619842 0.045 Uiso 1 1 calc R U
C7 C 0.43562(14) -0.00820(5) 0.85385(9) 0.0313(2) Uani 1 1 d . .
H7A H 0.523835 -0.020279 0.902602 0.047 Uiso 1 1 calc R U
H7B H 0.403713 -0.043979 0.808609 0.047 Uiso 1 1 calc R U
H7C H 0.357382 0.003036 0.889350 0.047 Uiso 1 1 calc R U
C8 C 0.52509(12) 0.10198(5) 0.83572(8) 0.0236(2) Uani 1 1 d . .
C9 C 0.62051(14) 0.10484(5) 0.93722(8) 0.0324(3) Uani 1 1 d . .
H9A H 0.561219 0.097400 0.988054 0.049 Uiso 1 1 calc R U
H9B H 0.666502 0.146858 0.947639 0.049 Uiso 1 1 calc R U
H9C H 0.696737 0.072144 0.942906 0.049 Uiso 1 1 calc R U
C10 C 0.47884(11) 0.15089(5) 0.76936(8) 0.0228(2) Uani 1 1 d . .
C11 C 0.38297(12) 0.12460(5) 0.68205(8) 0.0243(2) Uani 1 1 d . .
C12 C 0.48674(11) 0.25904(5) 0.73042(8) 0.0228(2) Uani 1 1 d . .
H12 H 0.417801 0.252546 0.669597 0.027 Uiso 1 1 calc R U
C13 C 0.54592(11) 0.32285(5) 0.75800(7) 0.0219(2) Uani 1 1 d . .
C14 C 0.64776(12) 0.33316(5) 0.84717(8) 0.0262(2) Uani 1 1 d . .
H14 H 0.681293 0.298707 0.890916 0.031 Uiso 1 1 calc R U
C15 C 0.69896(12) 0.39394(5) 0.87087(9) 0.0297(2) Uani 1 1 d . .
H15 H 0.767938 0.402102 0.931108 0.036 Uiso 1 1 calc R U
C16 C 0.64762(12) 0.44269(5) 0.80499(8) 0.0285(2) Uani 1 1 d . .
H16 H 0.681549 0.484958 0.818941 0.034 Uiso 1 1 calc R U
C17 C 0.54534(11) 0.42895(5) 0.71778(8) 0.0232(2) Uani 1 1 d . .
C18 C 0.48284(11) 0.48017(5) 0.64843(8) 0.0249(2) Uani 1 1 d . .
H18 H 0.420386 0.470650 0.585957 0.030 Uiso 1 1 calc R U
C19 C 0.45571(11) 0.58889(5) 0.61511(8) 0.0242(2) Uani 1 1 d . .
C20 C 0.33786(12) 0.59035(5) 0.52762(8) 0.0257(2) Uani 1 1 d . .
C21 C 0.49994(12) 0.64993(5) 0.63810(8) 0.0249(2) Uani 1 1 d . .
C22 C 0.62480(13) 0.67163(5) 0.71624(9) 0.0335(3) Uani 1 1 d . .
H22A H 0.667677 0.635176 0.756535 0.050 Uiso 1 1 calc R U
H22B H 0.590118 0.702836 0.759652 0.050 Uiso 1 1 calc R U
H22C H 0.699209 0.691247 0.684234 0.050 Uiso 1 1 calc R U
C23 C 0.48103(15) 0.74654(5) 0.53441(10) 0.0381(3) Uani 1 1 d . .
H23A H 0.530130 0.773419 0.589907 0.057 Uiso 1 1 calc R U
H23B H 0.405009 0.771255 0.490346 0.057 Uiso 1 1 calc R U
H23C H 0.553013 0.731456 0.496150 0.057 Uiso 1 1 calc R U
C24 C 0.18711(12) 0.68125(5) 0.44792(8) 0.0261(2) Uani 1 1 d . .
C25 C 0.11728(14) 0.73053(5) 0.48802(10) 0.0343(3) Uani 1 1 d . .
H25 H 0.159354 0.748158 0.551553 0.041 Uiso 1 1 calc R U
C26 C -0.01518(15) 0.75359(6) 0.43356(11) 0.0430(3) Uani 1 1 d . .
H26 H -0.062581 0.787965 0.459341 0.052 Uiso 1 1 calc R U
C27 C -0.07819(14) 0.72694(6) 0.34246(11) 0.0438(3) Uani 1 1 d . .
H27 H -0.169654 0.742333 0.306448 0.053 Uiso 1 1 calc R U
C28 C -0.00819(14) 0.67785(6) 0.30366(10) 0.0377(3) Uani 1 1 d . .
H28 H -0.052387 0.659302 0.241255 0.045 Uiso 1 1 calc R U
C29 C 0.12637(13) 0.65538(5) 0.35516(9) 0.0298(2) Uani 1 1 d . .
H29 H 0.176114 0.622701 0.327169 0.036 Uiso 1 1 calc R U

loop_
_atom_site_aniso_label
_atom_site_aniso_U_11
_atom_site_aniso_U_22
_atom_site_aniso_U_33
_atom_site_aniso_U_23
_atom_site_aniso_U_13
_atom_site_aniso_U_12
O1 0.0501(5) 0.0243(4) 0.0250(4) 0.0063(3) -0.0091(3) 0.0062(3)
O2 0.0391(5) 0.0171(3) 0.0426(5) 0.0031(3) -0.0078(4) -0.0028(3)
N1 0.0359(5) 0.0186(4) 0.0223(4) 0.0029(3) -0.0030(4) 0.0033(3)
N2 0.0362(5) 0.0176(4) 0.0202(4) 0.0059(3) -0.0016(4) 0.0014(3)
N3 0.0294(4) 0.0179(4) 0.0227(4) 0.0044(3) 0.0042(3) 0.0039(3)
N4 0.0247(4) 0.0174(4) 0.0240(4) 0.0045(3) 0.0007(3) 0.0028(3)
N5 0.0279(4) 0.0187(4) 0.0298(5) 0.0042(4) 0.0013(4) 0.0018(3)
N6 0.0324(5) 0.0151(4) 0.0301(5) 0.0016(3) 0.0031(4) -0.0020(3)
N7 0.0317(5) 0.0144(4) 0.0303(5) 0.0031(3) 0.0002(4) 0.0006(3)
C1 0.0321(5) 0.0182(5) 0.0230(5) 0.0034(4) 0.0008(4) -0.0003(4)
C2 0.0303(6) 0.0390(7) 0.0460(7) -0.0064(6) 0.0053(5) 0.0002(5)
C3 0.0336(7) 0.0454(7) 0.0568(9) -0.0114(7) -0.0001(6) -0.0103(6)
C4 0.0489(7) 0.0259(5) 0.0352(6) -0.0033(5) -0.0002(5) -0.0073(5)
C5 0.0434(7) 0.0331(6) 0.0489(8) -0.0138(6) 0.0112(6) -0.0002(5)
C6 0.0299(6) 0.0352(6) 0.0466(7) -0.0106(6) 0.0061(5) -0.0040(5)
C7 0.0418(6) 0.0210(5) 0.0294(5) 0.0092(4) 0.0034(5) 0.0002(4)
C8 0.0306(5) 0.0185(5) 0.0207(5) 0.0034(4) 0.0025(4) 0.0034(4)
C9 0.0466(7) 0.0234(5) 0.0230(5) 0.0056(4) -0.0029(5) 0.0019(5)
C10 0.0286(5) 0.0183(5) 0.0205(5) 0.0035(4) 0.0026(4) 0.0037(4)
C11 0.0309(5) 0.0179(5) 0.0226(5) 0.0031(4) 0.0012(4) 0.0051(4)
C12 0.0251(5) 0.0203(5) 0.0218(5) 0.0030(4) 0.0015(4) 0.0026(4)
C13 0.0234(5) 0.0192(5) 0.0223(5) 0.0040(4) 0.0027(4) 0.0046(4)
C14 0.0283(5) 0.0245(5) 0.0234(5) 0.0057(4) -0.0004(4) 0.0065(4)
C15 0.0295(5) 0.0291(5) 0.0258(5) 0.0010(4) -0.0052(4) 0.0024(4)
C16 0.0297(5) 0.0211(5) 0.0308(6) 0.0005(4) -0.0033(4) -0.0001(4)
C17 0.0245(5) 0.0179(4) 0.0254(5) 0.0031(4) 0.0007(4) 0.0028(4)
C18 0.0259(5) 0.0194(5) 0.0270(5) 0.0044(4) -0.0006(4) 0.0022(4)
C19 0.0274(5) 0.0164(4) 0.0277(5) 0.0025(4) 0.0028(4) 0.0006(4)
C20 0.0296(5) 0.0151(4) 0.0308(5) 0.0044(4) 0.0025(4) 0.0006(4)
C21 0.0284(5) 0.0194(5) 0.0272(5) 0.0009(4) 0.0064(4) 0.0007(4)
C22 0.0352(6) 0.0250(5) 0.0377(6) -0.0052(5) 0.0010(5) -0.0006(5)
C23 0.0495(7) 0.0216(5) 0.0419(7) 0.0071(5) 0.0062(6) -0.0090(5)
C24 0.0289(5) 0.0182(5) 0.0319(5) 0.0095(4) 0.0075(4) 0.0022(4)
C25 0.0427(7) 0.0270(5) 0.0369(6) 0.0073(5) 0.0166(5) 0.0066(5)
C26 0.0431(7) 0.0376(7) 0.0548(8) 0.0164(6) 0.0254(6) 0.0160(5)
C27 0.0302(6) 0.0436(7) 0.0579(9) 0.0238(6) 0.0098(6) 0.0087(5)
C28 0.0345(6) 0.0336(6) 0.0414(7) 0.0141(5) -0.0007(5) -0.0023(5)
C29 0.0327(6) 0.0226(5) 0.0333(6) 0.0075(4) 0.0047(5) 0.0013(4)

loop_
_atom_type_symbol
_atom_type_description
_atom_type_scat_dispersion_real
_atom_type_scat_dispersion_imag
_atom_type_scat_source
C C 0.0019 0.0011 'International Tables Vol C Tables 4.2.6.8 and 6.1.1.4'
H H 0.0000 0.0000 'International Tables Vol C Tables 4.2.6.8 and 6.1.1.4'
N N 0.0040 0.0024 'International Tables Vol C Tables 4.2.6.8 and 6.1.1.4'
O O 0.0074 0.0043 'International Tables Vol C Tables 4.2.6.8 and 6.1.1.4'

loop_
_geom_angle_atom_site_label_1
_geom_angle_atom_site_label_2
_geom_angle_atom_site_label_3
_geom_angle
C11 N1 N2 109.36(8)
C11 N1 C1 126.53(9)
N2 N1 C1 117.58(8)
C8 N2 N1 107.65(8)
C8 N2 C7 124.65(9)
N1 N2 C7 117.72(9)
C12 N3 C10 122.83(9)
C17 N4 C13 117.22(9)
C18 N5 C19 122.18(9)
C21 N6 N7 106.41(8)
C21 N6 C23 119.78(10)
N7 N6 C23 114.96(9)
C20 N7 N6 109.76(8)
C20 N7 C24 123.66(9)
N6 N7 C24 119.43(8)
C2 C1 C6 120.44(11)
C2 C1 N1 119.32(10)
C6 C1 N1 120.17(10)
C1 C2 C3 119.20(12)
C1 C2 H2 120.4
C3 C2 H2 120.4
C4 C3 C2 120.73(12)
C4 C3 H3 119.6
C2 C3 H3 119.6
C3 C4 C5 119.86(12)
C3 C4 H4 120.1
C5 C4 H4 120.1
C4 C5 C6 119.88(12)
C4 C5 H5 120.1
C6 C5 H5 120.1
C1 C6 C5 119.88(11)
C1 C6 H6 120.1
C5 C6 H6 120.1
N2 C7 H7A 109.5
N2 C7 H7B 109.5
H7A C7 H7B 109.5
N2 C7 H7C 109.5
H7A C7 H7C 109.5
H7B C7 H7C 109.5
N2 C8 C10 109.62(9)
N2 C8 C9 121.47(9)
C10 C8 C9 128.91(10)
C8 C9 H9A 109.5
C8 C9 H9B 109.5
H9A C9 H9B 109.5
C8 C9 H9C 109.5
H9A C9 H9C 109.5
H9B C9 H9C 109.5
C8 C10 N3 121.19(10)
C8 C10 C11 108.23(9)
N3 C10 C11 130.50(9)
O1 C11 N1 123.86(10)
O1 C11 C10 131.80(10)
N1 C11 C10 104.30(8)
N3 C12 C13 119.15(9)
N3 C12 H12 120.4
C13 C12 H12 120.4
N4 C13 C14 122.76(9)
N4 C13 C12 116.12(9)
C14 C13 C12 121.11(9)
C15 C14 C13 119.25(9)
C15 C14 H14 120.4
C13 C14 H14 120.4
C14 C15 C16 118.51(10)
C14 C15 H15 120.7
C16 C15 H15 120.7
C15 C16 C17 119.09(10)
C15 C16 H16 120.5
C17 C16 H16 120.5
N4 C17 C16 123.17(9)
N4 C17 C18 116.26(9)
C16 C17 C18 120.54(9)
N5 C18 C17 118.50(10)
N5 C18 H18 120.7
C17 C18 H18 120.7
C21 C19 N5 122.04(10)
C21 C19 C20 108.19(9)
N5 C19 C20 129.65(9)
O2 C20 N7 123.96(10)
O2 C20 C19 131.13(9)
N7 C20 C19 104.84(9)
C19 C21 N6 110.35(9)
C19 C21 C22 127.69(10)
N6 C21 C22 121.93(9)
C21 C22 H22A 109.5
C21 C22 H22B 109.5
H22A C22 H22B 109.5
C21 C22 H22C 109.5
H22A C22 H22C 109.5
H22B C22 H22C 109.5
N6 C23 H23A 109.5
N6 C23 H23B 109.5
H23A C23 H23B 109.5
N6 C23 H23C 109.5
H23A C23 H23C 109.5
H23B C23 H23C 109.5
C29 C24 C25 120.80(11)
C29 C24 N7 118.02(10)
C25 C24 N7 121.16(11)
C24 C25 C26 118.96(13)
C24 C25 H25 120.5
C26 C25 H25 120.5
C27 C26 C25 120.54(12)
C27 C26 H26 119.7
C25 C26 H26 119.7
C26 C27 C28 119.95(12)
C26 C27 H27 120.0
C28 C27 H27 120.0
C27 C28 C29 120.54(13)
C27 C28 H28 119.7
C29 C28 H28 119.7
C24 C29 C28 119.16(11)
C24 C29 H29 120.4
C28 C29 H29 120.4

loop_
_geom_bond_atom_site_label_1
_geom_bond_atom_site_label_2
_geom_bond_distance
O1 C11 1.2368(13)
O2 C20 1.2311(13)
N1 C11 1.3998(13)
N1 N2 1.4046(12)
N1 C1 1.4295(13)
N2 C8 1.3519(13)
N2 C7 1.4611(13)
N3 C12 1.2812(13)
N3 C10 1.3836(13)
N4 C17 1.3436(13)
N4 C13 1.3483(12)
N5 C18 1.2786(13)
N5 C19 1.3887(13)
N6 C21 1.3758(13)
N6 N7 1.4132(12)
N6 C23 1.4677(14)
N7 C20 1.3974(12)
N7 C24 1.4250(14)
C1 C2 1.3780(17)
C1 C6 1.3803(16)
C2 C3 1.3905(18)
C2 H2 0.9500
C3 C4 1.375(2)
C3 H3 0.9500
C4 C5 1.3780(18)
C4 H4 0.9500
C5 C6 1.3913(17)
C5 H5 0.9500
C6 H6 0.9500
C7 H7A 0.9800
C7 H7B 0.9800
C7 H7C 0.9800
C8 C10 1.3797(13)
C8 C9 1.4859(15)
C9 H9A 0.9800
C9 H9B 0.9800
C9 H9C 0.9800
C10 C11 1.4452(14)
C12 C13 1.4709(14)
C12 H12 0.9500
C13 C14 1.3988(14)
C14 C15 1.3800(15)
C14 H14 0.9500
C15 C16 1.3828(15)
C15 H15 0.9500
C16 C17 1.3947(15)
C16 H16 0.9500
C17 C18 1.4730(13)
C18 H18 0.9500
C19 C21 1.3655(14)
C19 C20 1.4484(15)
C21 C22 1.4813(16)
C22 H22A 0.9800
C22 H22B 0.9800
C22 H22C 0.9800
C23 H23A 0.9800
C23 H23B 0.9800
C23 H23C 0.9800
C24 C29 1.3867(16)
C24 C25 1.3918(16)
C25 C26 1.3922(19)
C25 H25 0.9500
C26 C27 1.380(2)
C26 H26 0.9500
C27 C28 1.3810(19)
C27 H27 0.9500
C28 C29 1.3897(16)
C28 H28 0.9500
C29 H29 0.9500

loop_
_geom_torsion_atom_site_label_1
_geom_torsion_atom_site_label_2
_geom_torsion_atom_site_label_3
_geom_torsion_atom_site_label_4
_geom_torsion
C11 N1 N2 C8 9.51(12)
C1 N1 N2 C8 163.07(9)
C11 N1 N2 C7 156.79(9)
C1 N1 N2 C7 -49.65(13)
C21 N6 N7 C20 6.86(11)
C23 N6 N7 C20 141.95(10)
C21 N6 N7 C24 158.36(9)
C23 N6 N7 C24 -66.56(13)
C11 N1 C1 C2 -91.26(14)
N2 N1 C1 C2 120.26(12)
C11 N1 C1 C6 91.68(14)
N2 N1 C1 C6 -56.80(14)
C6 C1 C2 C3 -0.78(19)
N1 C1 C2 C3 -177.83(12)
C1 C2 C3 C4 0.1(2)
C2 C3 C4 C5 0.8(2)
C3 C4 C5 C6 -1.0(2)
C2 C1 C6 C5 0.60(19)
N1 C1 C6 C5 177.63(11)
C4 C5 C6 C1 0.3(2)
N1 N2 C8 C10 -6.66(12)
C7 N2 C8 C10 -151.10(10)
N1 N2 C8 C9 172.71(10)
C7 N2 C8 C9 28.27(17)
N2 C8 C10 N3 -175.68(9)
C9 C8 C10 N3 5.01(18)
N2 C8 C10 C11 1.49(12)
C9 C8 C10 C11 -177.82(11)
C12 N3 C10 C8 -178.72(10)
C12 N3 C10 C11 4.81(17)
N2 N1 C11 O1 169.68(10)
C1 N1 C11 O1 19.10(18)
N2 N1 C11 C10 -8.28(11)
C1 N1 C11 C10 -158.86(10)
C8 C10 C11 O1 -173.50(12)
N3 C10 C11 O1 3.3(2)
C8 C10 C11 N1 4.23(12)
N3 C10 C11 N1 -178.95(10)
C10 N3 C12 C13 179.80(9)
C17 N4 C13 C14 -0.10(15)
C17 N4 C13 C12 178.95(9)
N3 C12 C13 N4 -178.91(9)
N3 C12 C13 C14 0.16(15)
N4 C13 C14 C15 -0.09(16)
C12 C13 C14 C15 -179.09(10)
C13 C14 C15 C16 -0.18(17)
C14 C15 C16 C17 0.61(17)
C13 N4 C17 C16 0.57(15)
C13 N4 C17 C18 -177.32(9)
C15 C16 C17 N4 -0.84(17)
C15 C16 C17 C18 176.96(10)
C19 N5 C18 C17 -177.39(9)
N4 C17 C18 N5 171.92(10)
C16 C17 C18 N5 -6.02(16)
C18 N5 C19 C21 -173.81(11)
C18 N5 C19 C20 10.67(18)
N6 N7 C20 O2 172.57(10)
C24 N7 C20 O2 22.53(17)
N6 N7 C20 C19 -4.87(11)
C24 N7 C20 C19 -154.91(10)
C21 C19 C20 O2 -176.10(12)
N5 C19 C20 O2 -0.1(2)
C21 C19 C20 N7 1.08(12)
N5 C19 C20 N7 177.09(10)
N5 C19 C21 N6 -173.17(9)
C20 C19 C21 N6 3.21(12)
N5 C19 C21 C22 8.97(18)
C20 C19 C21 C22 -174.66(11)
N7 N6 C21 C19 -6.15(12)
C23 N6 C21 C19 -138.63(11)
N7 N6 C21 C22 171.86(10)
C23 N6 C21 C22 39.38(15)
C20 N7 C24 C29 -56.34(15)
N6 N7 C24 C29 156.31(9)
C20 N7 C24 C25 121.83(12)
N6 N7 C24 C25 -25.51(15)
C29 C24 C25 C26 0.09(17)
N7 C24 C25 C26 -178.03(10)
C24 C25 C26 C27 1.65(18)
C25 C26 C27 C28 -1.37(19)
C26 C27 C28 C29 -0.67(19)
C25 C24 C29 C28 -2.08(16)
N7 C24 C29 C28 176.10(10)
C27 C28 C29 C24 2.38(17)
